data_7717963
loop_
_publ_author_name
'Rogozhin, Anton'
'Ilichev, Vasily A.'
'Pavlov, Dmitry Igorevich'
'Bochkarev, Mikhail N.'

_publ_section_title
;
 Structurally Isomeric Ditopic 2-Mercaptobenzoxazole and
 2-Hydroxybenzothiazole as Ligands for Design of 2D Sodium-Based
 Luminescent Coordination Polymers
;
_journal_name_full 'Dalton Transactions'
_journal_paper_doi 10.1039/D4DT03427A
_journal_year 2025
_chemical_formula_sum 'C24 H39 N3 Na3 O9 S9'
_chemical_formula_weight 871.09
_space_group_crystal_system monoclinic
_space_group_IT_number 14
_space_group_name_Hall '-P 2ybc'
_space_group_name_H-M_alt 'P 1 21/c 1'
_atom_sites_solution_hydrogens geom
_audit_creation_method SHELXL-2018/3
_audit_update_record
;
2024-12-02 deposited with the CCDC.	2025-01-28 downloaded from the CCDC.
;
_cell_angle_alpha 90
_cell_angle_beta 95.3600(10)
_cell_angle_gamma 90
_cell_formula_units_Z 4
_cell_length_a 9.6370(3)
_cell_length_b 21.2068(7)
_cell_length_c 19.2452(7)
_cell_measurement_reflns_used 5605
_cell_measurement_temperature 150(2)
_cell_measurement_theta_max 25.4242
_cell_measurement_theta_min 2.3298
_cell_volume 3915.9(2)
_computing_cell_refinement 'SAINT (Bruker-AXS, 2016)'
_computing_data_collection 'APEX3 (Bruker-AXS, 2016)'
_computing_data_reduction 'SAINT (Bruker-AXS, 2016)'
_computing_structure_refinement 'SHELXL-2018/3 (Sheldrick, 2018)'
_computing_structure_solution 'SHELXT 2018/2 (Sheldrick, 2018)'
_diffrn_ambient_temperature 150(2)
_diffrn_detector PIXEL
_diffrn_detector_area_resol_mean 7.41
_diffrn_detector_type 'Bruker PHOTON III area detector'
_diffrn_measured_fraction_theta_full 0.997
_diffrn_measured_fraction_theta_max 0.994
_diffrn_measurement_device 'three-circle diffractometer'
_diffrn_measurement_device_type 'Bruker D8 Venture diffractometer'
_diffrn_measurement_method '\w and \f scans'
_diffrn_radiation_monochromator 'Incoatec HELIOS multilayer mirrors'
_diffrn_radiation_type MoK\a
_diffrn_radiation_wavelength 0.71073
_diffrn_reflns_av_R_equivalents 0.1205
_diffrn_reflns_av_unetI/netI 0.1011
_diffrn_reflns_Laue_measured_fraction_full 0.997
_diffrn_reflns_Laue_measured_fraction_max 0.994
_diffrn_reflns_limit_h_max 11
_diffrn_reflns_limit_h_min -11
_diffrn_reflns_limit_k_max 25
_diffrn_reflns_limit_k_min -25
_diffrn_reflns_limit_l_max 23
_diffrn_reflns_limit_l_min -23
_diffrn_reflns_number 36188
_diffrn_reflns_point_group_measured_fraction_full 0.997
_diffrn_reflns_point_group_measured_fraction_max 0.994
_diffrn_reflns_theta_full 25.242
_diffrn_reflns_theta_max 25.750
_diffrn_reflns_theta_min 1.432
_diffrn_source 'Incoatec IuS3.0 microfocus X-ray tube'
_exptl_absorpt_coefficient_mu 0.591
_exptl_absorpt_correction_T_max 0.7453
_exptl_absorpt_correction_T_min 0.6709
_exptl_absorpt_correction_type multi-scan
_exptl_absorpt_process_details
;
 SADABS 2016/2: Krause, L., Herbst-Irmer, R., Sheldrick G.M. & Stalke D.,
 J. Appl. Cryst. 48 (2015) 3-10
;
_exptl_crystal_colour colourless
_exptl_crystal_density_diffrn 1.478
_exptl_crystal_description rod
_exptl_crystal_F_000 1812
_exptl_crystal_size_max 0.120
_exptl_crystal_size_mid 0.030
_exptl_crystal_size_min 0.030
_refine_diff_density_max 0.704
_refine_diff_density_min -0.507
_refine_diff_density_rms 0.091
_refine_ls_extinction_method none
_refine_ls_goodness_of_fit_ref 1.009
_refine_ls_hydrogen_treatment constr
_refine_ls_matrix_type full
_refine_ls_number_parameters 484
_refine_ls_number_reflns 7462
_refine_ls_number_restraints 36
_refine_ls_restrained_S_all 1.012
_refine_ls_R_factor_all 0.1109
_refine_ls_R_factor_gt 0.0548
_refine_ls_shift/su_max 0.001
_refine_ls_shift/su_mean 0.000
_refine_ls_structure_factor_coef Fsqd
_refine_ls_weighting_details 'w=1/[\s^2^(Fo^2^)+(0.0317P)^2^+2.9045P] where P=(Fo^2^+2Fc^2^)/3'
_refine_ls_weighting_scheme calc
_refine_ls_wR_factor_gt 0.0971
_refine_ls_wR_factor_ref 0.1198
_reflns_Friedel_coverage 0.000
_reflns_number_gt 4482
_reflns_number_total 7462
_reflns_threshold_expression 'I > 2\s(I)'
_cod_data_source_file d4dt03427a2.cif
_cod_data_source_block NNSU-6
_cod_original_sg_symbol_H-M 'P 21/c'
_cod_database_code 7717963
_shelx_shelxl_version_number 2018/3
_shelx_space_group_comment
;
The symmetry employed for this shelxl refinement is uniquely defined
by the following loop, which should always be used as a source of
symmetry information in preference to the above space-group names.
They are only intended as comments.
;

loop_
_space_group_symop_operation_xyz
'x, y, z'
'-x, y+1/2, -z+1/2'
'-x, -y, -z'
'x, -y-1/2, z-1/2'

loop_
_atom_site_label
_atom_site_type_symbol
_atom_site_fract_x
_atom_site_fract_y
_atom_site_fract_z
_atom_site_U_iso_or_equiv
_atom_site_adp_type
_atom_site_occupancy
_atom_site_site_symmetry_order
_atom_site_calc_flag
_atom_site_refinement_flags_posn
_atom_site_refinement_flags_adp
_atom_site_refinement_flags_occupancy
_atom_site_disorder_assembly
_atom_site_disorder_group
C7 C 0.3387(4) 0.76265(17) 0.3012(2) 0.0192(9) Uani 1 1 d . . . . .
C24 C -0.4104(4) 0.94939(18) 0.0182(2) 0.0195(9) Uani 1 1 d . . . . .
C1 C -0.5981(4) 0.99380(18) -0.0567(2) 0.0196(9) Uani 1 1 d . . . . .
C12 C 0.2654(4) 0.65326(18) 0.2317(2) 0.0206(10) Uani 1 1 d . . . . .
C6 C 0.4133(4) 0.70605(18) 0.3194(2) 0.0195(9) Uani 1 1 d . . . . .
C2 C -0.5092(4) 0.94317(18) -0.0390(2) 0.0222(10) Uani 1 1 d . . . . .
H2 H -0.515989 0.905250 -0.065345 0.027 Uiso 1 1 calc R U . . .
Na2 Na -0.04374(15) 0.79400(7) 0.10575(9) 0.0224(4) Uani 1 1 d . . . . .
N2 N -0.3168(3) 0.90173(15) 0.04102(19) 0.0218(8) Uani 1 1 d . . . . .
C9 C 0.1903(4) 0.70922(19) 0.2141(2) 0.0213(10) Uani 1 1 d . . . . .
C16 C 0.2278(4) 0.76438(19) 0.2505(2) 0.0217(10) Uani 1 1 d . . . . .
H16 H 0.177985 0.802460 0.240474 0.026 Uiso 1 1 calc R U . . .
C13 C 0.3750(4) 0.65094(19) 0.2840(2) 0.0212(10) Uani 1 1 d . . . . .
H13 H 0.422568 0.612498 0.295213 0.025 Uiso 1 1 calc R U . . .
C11 C 0.5439(4) 0.7706(2) 0.3921(2) 0.0252(10) Uani 1 1 d . . . . .
N1 N 0.0855(3) 0.70538(16) 0.15971(19) 0.0241(8) Uani 1 1 d . . . . .
N3 N 0.5253(3) 0.71203(16) 0.37032(19) 0.0252(9) Uani 1 1 d . . . . .
Na3 Na -0.27632(16) 0.82212(7) -0.04561(9) 0.0249(4) Uani 1 1 d . . . . .
Na1 Na -0.18422(16) 0.66549(7) 0.00645(9) 0.0258(4) Uani 1 1 d . . . . .
O3 O -0.0578(3) 0.77670(13) -0.01588(15) 0.0250(7) Uani 1 1 d . . . . .
C3 C -0.2388(4) 0.91888(19) 0.0979(2) 0.0245(10) Uani 1 1 d . . . . .
S1 S -0.72626(11) 1.00106(5) -0.12591(6) 0.0259(3) Uani 1 1 d . . . . .
S7 S 0.41501(11) 0.82477(5) 0.34998(6) 0.0265(3) Uani 1 1 d . . . . .
S5 S 0.05641(11) 0.77048(5) -0.06430(6) 0.0268(3) Uani 1 1 d . . . . .
C15 C 0.0740(4) 0.6482(2) 0.1324(2) 0.0277(11) Uani 1 1 d . . . . .
S6 S 0.20060(11) 0.59313(5) 0.17609(6) 0.0283(3) Uani 1 1 d . . . . .
S2 S -0.42066(11) 0.75527(5) 0.08345(7) 0.0294(3) Uani 1 1 d . . . . .
S3 S 0.17040(11) 0.92408(5) 0.13917(6) 0.0295(3) Uani 1 1 d . . . . .
O8 O -0.2670(3) 0.74019(14) 0.09181(16) 0.0313(8) Uani 1 1 d . . . . .
O2 O 0.1695(3) 0.85731(13) 0.11281(17) 0.0323(8) Uani 1 1 d . . . . .
C21 C 0.1340(5) 0.8465(2) -0.0684(3) 0.0404(13) Uani 1 1 d . . . . .
H21A H 0.209733 0.844806 -0.098968 0.061 Uiso 1 1 calc R U . . .
H21B H 0.171373 0.859461 -0.021464 0.061 Uiso 1 1 calc R U . . .
H21C H 0.063606 0.876929 -0.086983 0.061 Uiso 1 1 calc R U . . .
O10 O -0.0591(3) 0.63241(15) -0.08493(17) 0.0397(8) Uani 1 1 d . . . . .
C19 C -0.5037(5) 0.6824(2) 0.0989(3) 0.0414(13) Uani 1 1 d . . . . .
H19A H -0.603350 0.689690 0.102137 0.062 Uiso 1 1 calc R U . . .
H19B H -0.461979 0.664090 0.142681 0.062 Uiso 1 1 calc R U . . .
H19C H -0.491691 0.653349 0.060327 0.062 Uiso 1 1 calc R U . . .
O5 O -0.1989(3) 0.88397(14) -0.13481(18) 0.0423(9) Uani 1 1 d . . . . .
C17 C 0.1947(4) 0.7330(2) -0.0129(3) 0.0421(13) Uani 1 1 d . . . . .
H17A H 0.276589 0.730549 -0.039346 0.063 Uiso 1 1 calc R U . . .
H17B H 0.166055 0.690297 -0.000806 0.063 Uiso 1 1 calc R U . . .
H17C H 0.217806 0.757274 0.029937 0.063 Uiso 1 1 calc R U . . .
C5 C 0.1197(5) 0.9733(2) 0.0666(3) 0.0417(13) Uani 1 1 d . . . . .
H5A H 0.121636 1.017491 0.081647 0.063 Uiso 1 1 calc R U . . .
H5B H 0.025096 0.962196 0.047371 0.063 Uiso 1 1 calc R U . . .
H5C H 0.184304 0.967471 0.030721 0.063 Uiso 1 1 calc R U . . .
C4 C -0.4594(5) 0.7949(2) 0.1608(3) 0.0448(14) Uani 1 1 d . . . . .
H4A H -0.559556 0.803576 0.158513 0.067 Uiso 1 1 calc R U . . .
H4B H -0.407560 0.834646 0.165225 0.067 Uiso 1 1 calc R U . . .
H4C H -0.432288 0.768160 0.201423 0.067 Uiso 1 1 calc R U . . .
C14 C 0.3495(5) 0.9465(2) 0.1510(3) 0.0456(14) Uani 1 1 d . . . . .
H14A H 0.356385 0.992234 0.157917 0.068 Uiso 1 1 calc R U . . .
H14B H 0.395475 0.934704 0.109583 0.068 Uiso 1 1 calc R U . . .
H14C H 0.395059 0.924931 0.192018 0.068 Uiso 1 1 calc R U . . .
S8 S -0.10166(16) 0.63404(6) -0.16177(8) 0.0499(4) Uani 1 1 d . . . . .
C22 C -0.1756(6) 0.7976(2) -0.2304(3) 0.0482(14) Uani 1 1 d . . . . .
H22A H -0.262620 0.789797 -0.209216 0.072 Uiso 1 1 calc R U . A 1
H22B H -0.106991 0.765304 -0.214822 0.072 Uiso 1 1 calc R U . A 1
H22C H -0.193537 0.796059 -0.281356 0.072 Uiso 1 1 calc R U . A 1
O6 O -0.3141(4) 0.56960(15) 0.0196(2) 0.0539(9) Uani 1 1 d . U . . .
C8 C 0.0083(6) 0.5804(3) -0.2002(3) 0.0592(17) Uani 1 1 d . . . . .
H8A H -0.016389 0.579146 -0.250702 0.089 Uiso 1 1 calc R U . . .
H8B H -0.003161 0.538242 -0.180515 0.089 Uiso 1 1 calc R U . . .
H8C H 0.105422 0.593855 -0.190562 0.089 Uiso 1 1 calc R U . . .
C18 C -0.2557(5) 0.5892(3) -0.1760(4) 0.071(2) Uani 1 1 d . . . . .
H18A H -0.279174 0.583393 -0.226222 0.106 Uiso 1 1 calc R U . . .
H18B H -0.332090 0.611264 -0.156065 0.106 Uiso 1 1 calc R U . . .
H18C H -0.241610 0.547889 -0.153518 0.106 Uiso 1 1 calc R U . . .
O9 O 0.6374(3) 0.79058(14) 0.43605(16) 0.0326(8) Uani 1 1 d . . . . .
O7 O -0.1457(3) 0.88755(13) 0.13311(16) 0.0302(8) Uani 1 1 d . . . . .
O4 O -0.0084(3) 0.62883(14) 0.08360(17) 0.0368(8) Uani 1 1 d . . . . .
S9 S -0.2208(5) 0.5138(2) 0.0502(2) 0.0545(10) Uani 0.5 1 d . U P B -1
C23A C -0.2871(16) 0.4439(8) 0.0263(10) 0.052(3) Uani 0.5 1 d . U P B -1
H23A H -0.222952 0.410557 0.044045 0.078 Uiso 0.5 1 calc R U P B -1
H23B H -0.300495 0.441601 -0.024774 0.078 Uiso 0.5 1 calc R U P B -1
H23C H -0.377024 0.438384 0.045446 0.078 Uiso 0.5 1 calc R U P B -1
C20 C -0.0755(10) 0.4999(5) 0.0012(6) 0.053(2) Uani 0.5 1 d . U P B -1
H20A H -0.030915 0.459938 0.015987 0.079 Uiso 0.5 1 calc R U P B -1
H20B H -0.008232 0.534359 0.009181 0.079 Uiso 0.5 1 calc R U P B -1
H20C H -0.107581 0.497668 -0.048633 0.079 Uiso 0.5 1 calc R U P B -1
C23 C -0.3320(16) 0.4496(9) 0.0127(10) 0.053(3) Uani 0.5 1 d . U P B 2
H23D H -0.304480 0.410568 0.037480 0.079 Uiso 0.5 1 calc R U P B 2
H23E H -0.285730 0.452100 -0.030440 0.079 Uiso 0.5 1 calc R U P B 2
H23F H -0.433295 0.449955 0.001344 0.079 Uiso 0.5 1 calc R U P B 2
S4 S -0.2811(4) 0.5169(2) 0.0679(2) 0.0457(9) Uani 0.5 1 d . U P B 2
C25 C -0.4159(11) 0.5020(5) 0.1223(6) 0.054(2) Uani 0.5 1 d . U P B 2
H25A H -0.385740 0.469164 0.156296 0.081 Uiso 0.5 1 calc R U P B 2
H25B H -0.499573 0.487727 0.093739 0.081 Uiso 0.5 1 calc R U P B 2
H25C H -0.437049 0.540697 0.147023 0.081 Uiso 0.5 1 calc R U P B 2
S101 S -0.1142(9) 0.8684(4) -0.2064(5) 0.042(3) Uani 0.150(4) 1 d . . P C 1
C201 C -0.1350(8) 0.9200(3) -0.2565(4) 0.086(3) Uani 1 1 d . . . . .
H20D H -0.150489 0.902819 -0.303842 0.129 Uiso 1 1 calc R U . C 1
H20E H -0.052198 0.947084 -0.253047 0.129 Uiso 1 1 calc R U . C 1
H20F H -0.216360 0.944907 -0.246216 0.129 Uiso 1 1 calc R U . C 1
S201 S -0.24434(15) 0.87234(7) -0.21029(8) 0.0330(5) Uani 0.850(4) 1 d . . P C 2

loop_
_atom_site_aniso_label
_atom_site_aniso_U_11
_atom_site_aniso_U_22
_atom_site_aniso_U_33
_atom_site_aniso_U_23
_atom_site_aniso_U_13
_atom_site_aniso_U_12
C7 0.022(2) 0.016(2) 0.020(3) -0.0010(18) 0.0038(19) -0.0022(17)
C24 0.019(2) 0.019(2) 0.022(3) 0.0005(18) 0.0063(19) -0.0002(17)
C1 0.018(2) 0.019(2) 0.022(3) 0.0002(19) 0.0007(18) -0.0018(17)
C12 0.022(2) 0.020(2) 0.020(3) 0.0007(18) 0.0010(19) -0.0013(17)
C6 0.021(2) 0.022(2) 0.016(3) -0.0017(18) 0.0013(18) -0.0032(18)
C2 0.025(2) 0.017(2) 0.025(3) -0.0030(19) 0.008(2) 0.0007(18)
Na2 0.0214(8) 0.0210(8) 0.0242(11) -0.0003(7) -0.0015(7) 0.0030(7)
N2 0.0222(18) 0.0201(18) 0.023(2) -0.0033(16) 0.0006(16) 0.0042(15)
C9 0.017(2) 0.026(2) 0.021(3) 0.002(2) 0.0008(19) 0.0019(18)
C16 0.019(2) 0.022(2) 0.023(3) 0.0017(19) -0.0009(19) 0.0036(18)
C13 0.021(2) 0.023(2) 0.019(3) 0.0006(19) -0.0022(19) 0.0016(18)
C11 0.025(2) 0.030(3) 0.021(3) 0.002(2) 0.004(2) -0.004(2)
N1 0.0224(19) 0.0243(19) 0.024(2) -0.0025(17) -0.0073(16) 0.0010(15)
N3 0.0229(19) 0.027(2) 0.025(2) -0.0002(17) -0.0016(17) 0.0000(16)
Na3 0.0241(9) 0.0253(9) 0.0251(11) -0.0048(8) 0.0007(7) 0.0024(7)
Na1 0.0248(9) 0.0251(9) 0.0262(11) -0.0019(8) -0.0038(7) 0.0039(7)
O3 0.0183(14) 0.0348(17) 0.0226(19) -0.0010(14) 0.0057(13) 0.0006(13)
C3 0.023(2) 0.022(2) 0.030(3) -0.003(2) 0.006(2) -0.0020(19)
S1 0.0278(6) 0.0221(6) 0.0269(7) -0.0039(5) -0.0022(5) 0.0040(5)
S7 0.0297(6) 0.0226(6) 0.0261(7) -0.0023(5) -0.0032(5) -0.0012(5)
S5 0.0263(6) 0.0310(6) 0.0239(7) -0.0044(5) 0.0063(5) -0.0011(5)
C15 0.028(2) 0.026(2) 0.028(3) 0.005(2) -0.004(2) 0.003(2)
S6 0.0307(6) 0.0211(6) 0.0309(8) -0.0027(5) -0.0087(5) 0.0010(5)
S2 0.0244(6) 0.0334(6) 0.0316(8) 0.0018(5) 0.0079(5) -0.0011(5)
S3 0.0292(6) 0.0325(6) 0.0280(8) -0.0021(5) 0.0087(5) -0.0070(5)
O8 0.0216(15) 0.0406(18) 0.032(2) -0.0100(15) 0.0066(14) -0.0049(14)
O2 0.0323(17) 0.0210(15) 0.044(2) 0.0021(15) 0.0046(15) -0.0058(13)
C21 0.039(3) 0.036(3) 0.050(4) -0.001(2) 0.023(3) -0.008(2)
O10 0.050(2) 0.044(2) 0.025(2) -0.0089(16) 0.0036(16) 0.0069(17)
C19 0.027(3) 0.042(3) 0.056(4) 0.006(3) 0.005(2) -0.008(2)
O5 0.062(2) 0.0352(19) 0.031(2) -0.0062(16) 0.0114(18) -0.0105(17)
C17 0.027(3) 0.050(3) 0.050(4) 0.003(3) 0.010(2) 0.012(2)
C5 0.060(3) 0.026(3) 0.041(4) 0.003(2) 0.012(3) 0.001(2)
C4 0.042(3) 0.048(3) 0.047(4) -0.004(3) 0.021(3) 0.004(3)
C14 0.031(3) 0.052(3) 0.055(4) -0.013(3) 0.013(3) -0.014(2)
S8 0.0796(10) 0.0281(7) 0.0390(10) -0.0001(6) -0.0102(8) 0.0067(7)
C22 0.064(4) 0.048(3) 0.033(3) -0.012(3) 0.007(3) 0.008(3)
O6 0.065(2) 0.0303(17) 0.064(2) 0.0093(17) -0.0074(18) -0.0069(16)
C8 0.061(4) 0.081(4) 0.039(4) -0.019(3) 0.022(3) -0.008(3)
C18 0.049(3) 0.075(4) 0.084(5) -0.039(4) -0.013(3) 0.020(3)
O9 0.0297(17) 0.0351(17) 0.030(2) 0.0007(15) -0.0114(15) -0.0074(14)
O7 0.0291(17) 0.0268(16) 0.033(2) -0.0007(15) -0.0051(15) 0.0062(14)
O4 0.0413(19) 0.0325(18) 0.032(2) -0.0024(16) -0.0212(16) 0.0006(15)
S9 0.080(3) 0.0314(16) 0.051(2) 0.0031(15) -0.001(2) 0.004(2)
C23A 0.071(7) 0.033(5) 0.050(6) 0.006(5) -0.003(6) 0.008(5)
C20 0.073(5) 0.032(4) 0.052(5) -0.002(4) 0.000(5) 0.019(5)
C23 0.064(6) 0.039(6) 0.056(6) 0.000(5) 0.001(5) -0.006(6)
S4 0.050(2) 0.0335(16) 0.052(2) 0.0031(15) -0.0037(16) -0.0076(17)
C25 0.072(5) 0.037(5) 0.055(6) 0.006(4) 0.014(5) -0.007(4)
S101 0.042(6) 0.060(6) 0.024(6) -0.001(4) 0.001(4) -0.006(4)
C201 0.145(7) 0.056(4) 0.068(5) -0.003(4) 0.067(5) -0.027(4)
S201 0.0330(9) 0.0385(9) 0.0285(10) 0.0064(7) 0.0087(7) 0.0036(6)

loop_
_atom_type_symbol
_atom_type_description
_atom_type_scat_dispersion_real
_atom_type_scat_dispersion_imag
_atom_type_scat_source
C C 0.0033 0.0016 'International Tables Vol C Tables 4.2.6.8 and 6.1.1.4'
H H 0.0000 0.0000 'International Tables Vol C Tables 4.2.6.8 and 6.1.1.4'
N N 0.0061 0.0033 'International Tables Vol C Tables 4.2.6.8 and 6.1.1.4'
O O 0.0106 0.0060 'International Tables Vol C Tables 4.2.6.8 and 6.1.1.4'
S S 0.1246 0.1234 'International Tables Vol C Tables 4.2.6.8 and 6.1.1.4'
Na Na 0.0362 0.0249 'International Tables Vol C Tables 4.2.6.8 and 6.1.1.4'

loop_
_geom_angle_atom_site_label_1
_geom_angle_atom_site_label_2
_geom_angle_atom_site_label_3
_geom_angle
_geom_angle_site_symmetry_1
_geom_angle_site_symmetry_3
_geom_angle_publ_flag
C16 C7 C6 122.4(4) . . ?
C16 C7 S7 128.5(3) . . ?
C6 C7 S7 109.1(3) . . ?
C2 C24 N2 123.6(4) . . ?
C2 C24 C1 119.8(4) . 3_475 ?
N2 C24 C1 116.6(4) . 3_475 ?
C2 C1 C24 121.6(4) . 3_475 ?
C2 C1 S1 129.2(3) . . ?
C24 C1 S1 109.2(3) 3_475 . ?
C13 C12 C9 122.7(4) . . ?
C13 C12 S6 128.6(3) . . ?
C9 C12 S6 108.7(3) . . ?
C13 C6 N3 125.1(4) . . ?
C13 C6 C7 119.0(4) . . ?
N3 C6 C7 115.8(3) . . ?
C24 C2 C1 118.6(4) . . ?
O7 Na2 O3 112.05(12) . . ?
O7 Na2 O8 92.16(11) . . ?
O3 Na2 O8 81.33(11) . . ?
O7 Na2 N1 141.46(14) . . ?
O3 Na2 N1 106.44(12) . . ?
O8 Na2 N1 95.56(12) . . ?
O7 Na2 O2 83.59(11) . . ?
O3 Na2 O2 96.34(11) . . ?
O8 Na2 O2 174.02(12) . . ?
N1 Na2 O2 90.37(11) . . ?
O7 Na2 Na1 129.88(9) . . ?
O3 Na2 Na1 50.12(8) . . ?
O8 Na2 Na1 44.38(8) . . ?
N1 Na2 Na1 77.85(9) . . ?
O2 Na2 Na1 137.06(10) . . ?
O7 Na2 Na3 78.02(9) . . ?
O3 Na2 Na3 40.57(7) . . ?
O8 Na2 Na3 60.27(9) . . ?
N1 Na2 Na3 137.52(10) . . ?
O2 Na2 Na3 114.53(9) . . ?
Na1 Na2 Na3 60.32(4) . . ?
C3 N2 C24 111.2(3) . . ?
C3 N2 Na3 130.2(3) . . ?
C24 N2 Na3 115.3(3) . . ?
N1 C9 C16 124.4(4) . . ?
N1 C9 C12 116.9(4) . . ?
C16 C9 C12 118.7(4) . . ?
C7 C16 C9 118.8(4) . . ?
C6 C13 C12 118.4(4) . . ?
O9 C11 N3 127.0(4) . . ?
O9 C11 S7 120.3(3) . . ?
N3 C11 S7 112.7(3) . . ?
O9 C11 Na3 64.7(2) . 4_676 ?
N3 C11 Na3 62.4(2) . 4_676 ?
S7 C11 Na3 174.5(2) . 4_676 ?
C15 N1 C9 112.4(3) . . ?
C15 N1 Na2 121.2(3) . . ?
C9 N1 Na2 125.7(3) . . ?
C11 N3 C6 112.5(4) . . ?
C11 N3 Na3 89.7(3) . 4_676 ?
C6 N3 Na3 157.8(3) . 4_676 ?
O5 Na3 O3 93.96(12) . . ?
O5 Na3 N2 101.35(12) . . ?
O3 Na3 N2 108.48(12) . . ?
O5 Na3 N3 87.95(13) . 4_475 ?
O3 Na3 N3 131.11(12) . 4_475 ?
N2 Na3 N3 118.99(12) . 4_475 ?
O5 Na3 O9 123.22(12) . 4_475 ?
O3 Na3 O9 85.53(10) . 4_475 ?
N2 Na3 O9 132.58(13) . 4_475 ?
N3 Na3 O9 54.30(11) 4_475 4_475 ?
O5 Na3 C11 107.78(13) . 4_475 ?
O3 Na3 C11 108.72(12) . 4_475 ?
N2 Na3 C11 130.24(13) . 4_475 ?
N3 Na3 C11 27.93(11) 4_475 4_475 ?
O9 Na3 C11 26.39(10) 4_475 4_475 ?
O5 Na3 S2 170.30(10) . . ?
O3 Na3 S2 94.16(9) . . ?
N2 Na3 S2 70.98(9) . . ?
N3 Na3 S2 90.70(9) 4_475 . ?
O9 Na3 S2 62.80(8) 4_475 . ?
C11 Na3 S2 74.49(10) 4_475 . ?
O5 Na3 S201 21.95(8) . . ?
O3 Na3 S201 101.54(9) . . ?
N2 Na3 S201 117.28(10) . . ?
N3 Na3 S201 67.37(9) 4_475 . ?
O9 Na3 S201 102.88(9) 4_475 . ?
C11 Na3 S201 85.84(10) 4_475 . ?
S2 Na3 S201 158.00(6) . . ?
O5 Na3 Na2 118.41(10) . . ?
O3 Na3 Na2 41.05(8) . . ?
N2 Na3 Na2 71.56(9) . . ?
N3 Na3 Na2 150.35(10) 4_475 . ?
O9 Na3 Na2 97.40(9) 4_475 . ?
C11 Na3 Na2 123.20(11) 4_475 . ?
S2 Na3 Na2 65.58(4) . . ?
S201 Na3 Na2 135.58(6) . . ?
O5 Na3 Na1 129.97(10) . . ?
O3 Na3 Na1 49.54(8) . . ?
N2 Na3 Na1 120.48(10) . . ?
N3 Na3 Na1 93.87(9) 4_475 . ?
O9 Na3 Na1 39.80(7) 4_475 . ?
C11 Na3 Na1 66.10(10) 4_475 . ?
S2 Na3 Na1 59.70(4) . . ?
S201 Na3 Na1 121.02(6) . . ?
Na2 Na3 Na1 59.41(4) . . ?
O4 Na1 O9 174.87(13) . 4_475 ?
O4 Na1 O10 89.04(13) . . ?
O9 Na1 O10 95.10(13) 4_475 . ?
O4 Na1 O6 90.32(13) . . ?
O9 Na1 O6 92.12(13) 4_475 . ?
O10 Na1 O6 97.78(13) . . ?
O4 Na1 O8 92.99(12) . . ?
O9 Na1 O8 82.01(11) 4_475 . ?
O10 Na1 O8 156.56(13) . . ?
O6 Na1 O8 105.56(13) . . ?
O4 Na1 O3 94.72(11) . . ?
O9 Na1 O3 82.85(11) 4_475 . ?
O10 Na1 O3 82.54(11) . . ?
O6 Na1 O3 174.96(13) . . ?
O8 Na1 O3 74.02(10) . . ?
O4 Na1 S9 66.36(12) . . ?
O9 Na1 S9 116.69(12) 4_475 . ?
O10 Na1 S9 88.54(11) . . ?
O6 Na1 S9 25.49(11) . . ?
O8 Na1 S9 113.64(12) . . ?
O3 Na1 S9 159.28(11) . . ?
O4 Na1 Na2 71.73(9) . . ?
O9 Na1 Na2 103.63(9) 4_475 . ?
O10 Na1 Na2 116.23(10) . . ?
O6 Na1 Na2 140.46(12) . . ?
O8 Na1 Na2 43.49(7) . . ?
O3 Na1 Na2 42.00(7) . . ?
S9 Na1 Na2 130.53(10) . . ?
O4 Na1 Na3 130.67(10) . . ?
O9 Na1 Na3 45.45(8) 4_475 . ?
O10 Na1 Na3 101.62(10) . . ?
O6 Na1 Na3 134.27(10) . . ?
O8 Na1 Na3 60.03(8) . . ?
O3 Na1 Na3 41.07(6) . . ?
S9 Na1 Na3 159.61(9) . . ?
Na2 Na1 Na3 60.27(4) . . ?
S5 O3 Na3 125.15(17) . . ?
S5 O3 Na2 130.29(16) . . ?
Na3 O3 Na2 98.37(11) . . ?
S5 O3 Na1 112.70(15) . . ?
Na3 O3 Na1 89.39(10) . . ?
Na2 O3 Na1 87.87(10) . . ?
O7 C3 N2 128.4(4) . . ?
O7 C3 S1 118.3(3) . 3_475 ?
N2 C3 S1 113.3(3) . 3_475 ?
C1 S1 C3 89.6(2) . 3_475 ?
C7 S7 C11 89.9(2) . . ?
O3 S5 C17 104.3(2) . . ?
O3 S5 C21 106.31(19) . . ?
C17 S5 C21 97.7(2) . . ?
O4 C15 N1 128.9(4) . . ?
O4 C15 S6 119.1(3) . . ?
N1 C15 S6 112.0(3) . . ?
C12 S6 C15 90.0(2) . . ?
O8 S2 C19 104.5(2) . . ?
O8 S2 C4 106.9(2) . . ?
C19 S2 C4 97.9(2) . . ?
O8 S2 Na3 71.99(13) . . ?
C19 S2 Na3 137.02(19) . . ?
C4 S2 Na3 124.52(17) . . ?
O2 S3 C5 107.2(2) . . ?
O2 S3 C14 105.6(2) . . ?
C5 S3 C14 97.8(3) . . ?
S2 O8 Na2 139.72(18) . . ?
S2 O8 Na1 116.11(16) . . ?
Na2 O8 Na1 92.13(10) . . ?
S3 O2 Na2 120.91(16) . . ?
S8 O10 Na1 128.65(19) . . ?
S201 O5 Na3 122.38(18) . . ?
S101 O5 Na3 134.2(4) . . ?
O10 S8 C18 106.8(3) . . ?
O10 S8 C8 106.2(2) . . ?
C18 S8 C8 96.7(3) . . ?
S4 O6 Na1 128.6(3) . . ?
S9 O6 Na1 113.0(2) . . ?
C11 O9 Na1 173.4(3) . 4_676 ?
C11 O9 Na3 88.9(2) . 4_676 ?
Na1 O9 Na3 94.76(11) 4_676 4_676 ?
C3 O7 Na2 129.0(3) . . ?
C15 O4 Na1 139.7(3) . . ?
O6 S9 C23A 112.2(5) . . ?
O6 S9 C20 112.2(4) . . ?
C23A S9 C20 90.4(8) . . ?
O6 S9 Na1 41.51(17) . . ?
C23A S9 Na1 146.4(6) . . ?
C20 S9 Na1 85.4(4) . . ?
O6 S4 C25 112.5(5) . . ?
O6 S4 C23 101.3(6) . . ?
C25 S4 C23 91.8(7) . . ?
C201 S101 C22 118.0(7) . . ?
C201 S101 O5 110.0(6) . . ?
C22 S101 O5 102.4(5) . . ?
O5 S201 C201 105.1(3) . . ?
O5 S201 C22 106.1(2) . . ?
C201 S201 C22 98.6(3) . . ?
O5 S201 Na3 35.67(12) . . ?
C201 S201 Na3 139.9(3) . . ?
C22 S201 Na3 89.53(18) . . ?

loop_
_geom_bond_atom_site_label_1
_geom_bond_atom_site_label_2
_geom_bond_distance
_geom_bond_site_symmetry_2
_geom_bond_publ_flag
C7 C16 1.379(6) . ?
C7 C6 1.425(5) . ?
C7 S7 1.740(4) . ?
C24 C2 1.393(6) . ?
C24 N2 1.398(5) . ?
C24 C1 1.413(5) 3_475 ?
C1 C2 1.396(5) . ?
C1 S1 1.737(4) . ?
C12 C13 1.390(5) . ?
C12 C9 1.415(5) . ?
C12 S6 1.743(4) . ?
C6 C13 1.385(5) . ?
C6 N3 1.395(5) . ?
Na2 O7 2.297(3) . ?
Na2 O3 2.361(3) . ?
Na2 O8 2.428(3) . ?
Na2 N1 2.433(4) . ?
Na2 O2 2.448(3) . ?
Na2 Na1 3.525(2) . ?
Na2 Na3 3.556(2) . ?
N2 C3 1.320(5) . ?
N2 Na3 2.430(4) . ?
C9 N1 1.387(5) . ?
C9 C16 1.394(6) . ?
C11 O9 1.251(5) . ?
C11 N3 1.318(5) . ?
C11 S7 1.825(4) . ?
C11 Na3 2.814(5) 4_676 ?
N1 C15 1.321(5) . ?
N3 Na3 2.494(4) 4_676 ?
Na3 O5 2.337(4) . ?
Na3 O3 2.338(3) . ?
Na3 O9 2.544(3) 4_475 ?
Na3 S2 3.280(2) . ?
Na3 S201 3.385(2) . ?
Na3 Na1 3.558(2) . ?
Na1 O4 2.283(3) . ?
Na1 O9 2.285(3) 4_475 ?
Na1 O10 2.332(4) . ?
Na1 O6 2.413(4) . ?
Na1 O8 2.467(3) . ?
Na1 O3 2.707(3) . ?
Na1 S9 3.352(5) . ?
O3 S5 1.513(3) . ?
C3 O7 1.261(5) . ?
C3 S1 1.822(4) 3_475 ?
S5 C17 1.772(5) . ?
S5 C21 1.781(4) . ?
C15 O4 1.242(5) . ?
C15 S6 1.836(4) . ?
S2 O8 1.509(3) . ?
S2 C19 1.777(4) . ?
S2 C4 1.779(5) . ?
S3 O2 1.504(3) . ?
S3 C5 1.776(5) . ?
S3 C14 1.785(4) . ?
O10 S8 1.498(3) . ?
O5 S201 1.498(4) . ?
O5 S101 1.698(9) . ?
S8 C18 1.763(6) . ?
S8 C8 1.763(5) . ?
C22 S101 1.662(10) . ?
C22 S201 1.774(5) . ?
O6 S4 1.468(6) . ?
O6 S9 1.567(6) . ?
S9 C23A 1.662(18) . ?
S9 C20 1.784(11) . ?
C23 S4 1.819(19) . ?
S4 C25 1.772(11) . ?
S101 C201 1.461(11) . ?
C201 S201 1.760(6) . ?
